data_4110233
loop_
_publ_author_name
'Matthew J. Horner'
'K. Travis Holman'
'Michael D. Ward'

_publ_section_title
;
 Architectural Diversity and Elastic Networks in Hydrogen-Bonded Host
 Frameworks: From Molecular Jaws to Cylinders
;
_journal_name_full 'Journal of the American Chemical Society'
_journal_page_first 14640
_journal_page_last 14660
_journal_paper_doi 10.1021/ja0741574
_journal_volume 129
_journal_year 2007
_chemical_formula_sum 'C10 H17 N3 O3 S'
_chemical_formula_weight 259.33
_chemical_name_systematic
; 
 ? 
;
_space_group_IT_number 61
_symmetry_cell_setting orthorhombic
_symmetry_space_group_name_Hall '-P 2ac 2ab'
_symmetry_space_group_name_H-M 'P b c a'
_atom_sites_solution_hydrogens geom
_atom_sites_solution_primary direct
_atom_sites_solution_secondary difmap
_audit_creation_method SHELXL-97
_cell_angle_alpha 90.00
_cell_angle_beta 90.00
_cell_angle_gamma 90.00
_cell_formula_units_Z 24
_cell_length_a 14.501(5)
_cell_length_b 12.686(5)
_cell_length_c 47.584(5)
_cell_measurement_reflns_used 3227
_cell_measurement_temperature 173(2)
_cell_measurement_theta_max 24.63
_cell_measurement_theta_min 2.21
_cell_volume 8754(5)
_computing_cell_refinement 'SAINT, Bruker'
_computing_data_collection 'SMART, Bruker (or Siemens)'
_computing_data_reduction 'SAINT, Bruker'
_computing_molecular_graphics 'XSEED, L. Barbour; http://www.xseed.com'
_computing_publication_material CIFTAB
_computing_structure_refinement 'SHELXL-97 (Sheldrick, 1997)'
_computing_structure_solution 'SHELXS-97 (Sheldrick, 1990)'
_diffrn_ambient_temperature 173(2)
_diffrn_measured_fraction_theta_full 1.000
_diffrn_measured_fraction_theta_max 1.000
_diffrn_measurement_device_type 'SMART platform CCD, Bruker (or Siemens)'
_diffrn_measurement_method 'omega scans'
_diffrn_radiation_monochromator graphite
_diffrn_radiation_source 'fine-focus sealed tube'
_diffrn_radiation_type MoK\a
_diffrn_radiation_wavelength 0.71069
_diffrn_reflns_av_R_equivalents 0.0582
_diffrn_reflns_av_sigmaI/netI 0.0296
_diffrn_reflns_limit_h_max 17
_diffrn_reflns_limit_h_min -17
_diffrn_reflns_limit_k_max 15
_diffrn_reflns_limit_k_min -15
_diffrn_reflns_limit_l_max 56
_diffrn_reflns_limit_l_min -56
_diffrn_reflns_number 80596
_diffrn_reflns_theta_full 25.00
_diffrn_reflns_theta_max 25.00
_diffrn_reflns_theta_min 1.64
_exptl_absorpt_coefficient_mu 0.223
_exptl_absorpt_correction_T_max 0.967
_exptl_absorpt_correction_T_min 0.953
_exptl_absorpt_correction_type multi-scan
_exptl_absorpt_process_details 'SADABS, G. Sheldrick (1999)'
_exptl_crystal_colour colorless
_exptl_crystal_density_diffrn 1.181
_exptl_crystal_description prism
_exptl_crystal_F_000 3312
_exptl_crystal_size_max 0.28
_exptl_crystal_size_mid 0.18
_exptl_crystal_size_min 0.15
_refine_diff_density_max 0.426
_refine_diff_density_min -0.505
_refine_diff_density_rms 0.070
_refine_ls_extinction_method none
_refine_ls_goodness_of_fit_ref 1.111
_refine_ls_hydrogen_treatment constr
_refine_ls_matrix_type full
_refine_ls_number_parameters 470
_refine_ls_number_reflns 7699
_refine_ls_number_restraints 0
_refine_ls_restrained_S_all 1.111
_refine_ls_R_factor_all 0.1042
_refine_ls_R_factor_gt 0.0755
_refine_ls_shift/su_max 0.001
_refine_ls_shift/su_mean 0.000
_refine_ls_structure_factor_coef Fsqd
_refine_ls_weighting_details 'calc w=1/[\s^2^(Fo^2^)+(0.0978P)^2^+10.8088P] where P=(Fo^2^+2Fc^2^)/3'
_refine_ls_weighting_scheme calc
_refine_ls_wR_factor_gt 0.2108
_refine_ls_wR_factor_ref 0.2236
_reflns_number_gt 5293
_reflns_number_total 7699
_reflns_threshold_expression >2sigma(I)
_cod_data_source_file ja0741574si20070910_040750_32.cif
_cod_data_source_block G4IPBS
_cod_database_code 4110233

loop_
_symmetry_equiv_pos_as_xyz
'x, y, z'
'-x+1/2, -y, z+1/2'
'x+1/2, -y+1/2, -z'
'-x, y+1/2, -z+1/2'
'-x, -y, -z'
'x-1/2, y, -z-1/2'
'-x-1/2, y-1/2, z'
'x, -y-1/2, z-1/2'

loop_
_atom_site_label
_atom_site_type_symbol
_atom_site_fract_x
_atom_site_fract_y
_atom_site_fract_z
_atom_site_U_iso_or_equiv
_atom_site_adp_type
_atom_site_occupancy
_atom_site_symmetry_multiplicity
_atom_site_calc_flag
_atom_site_refinement_flags
_atom_site_disorder_assembly
_atom_site_disorder_group
S1 S -0.11769(6) -0.33415(7) 0.54616(2) 0.0418(3) Uani 1 1 d . A 1
S2 S -0.37820(6) -0.20004(8) 0.73215(2) 0.0477(3) Uani 1 1 d . . .
S3 S -0.63501(6) -0.35408(7) 0.54708(2) 0.0418(3) Uani 1 1 d . . .
O1 O -0.11981(15) -0.44743(19) 0.54327(6) 0.0467(7) Uani 1 1 d . A 1
O2 O -0.04103(17) -0.28669(18) 0.53125(6) 0.0480(7) Uani 1 1 d . A 1
O3 O -0.20508(17) -0.28555(19) 0.53927(6) 0.0545(7) Uani 1 1 d . A 1
O4 O -0.29263(18) -0.2570(2) 0.73574(6) 0.0564(7) Uani 1 1 d . B 2
O5 O -0.37431(18) -0.0940(2) 0.74395(7) 0.0578(8) Uani 1 1 d . B 2
O6 O -0.45730(19) -0.2584(2) 0.74247(7) 0.0588(8) Uani 1 1 d . B 2
O7 O -0.62774(16) -0.4597(2) 0.53606(6) 0.0511(7) Uani 1 1 d . C .
O8 O -0.54926(16) -0.29623(18) 0.54524(6) 0.0469(6) Uani 1 1 d . C .
O9 O -0.71162(17) -0.29711(19) 0.53502(7) 0.0572(8) Uani 1 1 d . C .
N1 N -0.6257(2) -0.5977(2) 0.46707(9) 0.0586(10) Uani 1 1 d . . .
H1A H -0.5726 -0.6311 0.4670 0.070 Uiso 1 1 calc R . .
H1B H -0.6776 -0.6335 0.4663 0.070 Uiso 1 1 calc R . .
N2 N -0.5491(2) -0.4409(2) 0.46951(7) 0.0484(8) Uani 1 1 d . . .
H2A H -0.4963 -0.4751 0.4695 0.058 Uiso 1 1 calc R . .
H2B H -0.5497 -0.3716 0.4704 0.058 Uiso 1 1 calc R . .
N3 N -0.7073(2) -0.4433(2) 0.46832(7) 0.0475(8) Uani 1 1 d . . .
H3A H -0.7593 -0.4791 0.4675 0.057 Uiso 1 1 calc R . .
H3B H -0.7085 -0.3741 0.4691 0.057 Uiso 1 1 calc R . .
N4 N -0.5462(2) 0.0158(3) 0.75099(8) 0.0605(10) Uani 1 1 d . . .
H4A H -0.5444 0.0846 0.7533 0.073 Uiso 1 1 calc R . .
H4B H -0.4948 -0.0195 0.7480 0.073 Uiso 1 1 calc R . .
N5 N -0.6277(2) -0.1382(3) 0.74861(8) 0.0564(9) Uani 1 1 d . . .
H5A H -0.6805 -0.1723 0.7494 0.068 Uiso 1 1 calc R . .
H5B H -0.5761 -0.1730 0.7456 0.068 Uiso 1 1 calc R . .
N6 N -0.7029(2) 0.0170(3) 0.75638(8) 0.0573(9) Uani 1 1 d . . .
H6A H -0.7018 0.0857 0.7587 0.069 Uiso 1 1 calc R . .
H6B H -0.7556 -0.0172 0.7570 0.069 Uiso 1 1 calc R . .
N7 N -0.79917(19) -0.5724(2) 0.52655(7) 0.0441(8) Uani 1 1 d . . .
H7A H -0.7465 -0.5381 0.5256 0.053 Uiso 1 1 calc R . .
H7B H -0.7995 -0.6416 0.5277 0.053 Uiso 1 1 calc R . .
N8 N -0.95664(19) -0.5717(2) 0.52718(6) 0.0415(7) Uani 1 1 d . . .
H8A H -0.9570 -0.6410 0.5279 0.050 Uiso 1 1 calc R . .
H8B H -1.0090 -0.5366 0.5270 0.050 Uiso 1 1 calc R . .
N9 N -0.87731(19) -0.4165(2) 0.52462(7) 0.0461(8) Uani 1 1 d . . .
H9A H -0.8248 -0.3819 0.5237 0.055 Uiso 1 1 calc R . .
H9B H -0.9299 -0.3818 0.5245 0.055 Uiso 1 1 calc R . .
C10 C -0.6276(2) -0.4937(3) 0.46832(8) 0.0411(8) Uani 1 1 d . . .
C11 C -0.3845(5) -0.1785(9) 0.69571(12) 0.060(5) Uiso 0.40 1 d PG B 2
C12 C -0.4065(7) -0.2593(7) 0.67715(14) 0.081(4) Uiso 0.40 1 d PG B 2
H12 H -0.4119 -0.3296 0.6838 0.097 Uiso 0.40 1 calc PR B 2
C13 C -0.4208(6) -0.2371(6) 0.64888(13) 0.114(7) Uiso 0.40 1 d PG B 2
H13 H -0.4359 -0.2923 0.6362 0.137 Uiso 0.40 1 calc PR B 2
C14 C -0.4130(5) -0.1341(6) 0.63916(11) 0.121(7) Uiso 0.40 1 d PG B 2
C15 C -0.3910(5) -0.0534(7) 0.65772(14) 0.162(10) Uiso 0.40 1 d PG B 2
H15 H -0.3857 0.0170 0.6511 0.194 Uiso 0.40 1 calc PR B 2
C16 C -0.3767(3) -0.0755(9) 0.68599(14) 0.133(9) Uiso 0.40 1 d PG B 2
H16 H -0.3616 -0.0203 0.6987 0.160 Uiso 0.40 1 calc PR B 2
C17 C -0.4304(7) -0.1021(8) 0.60785(11) 0.139(7) Uiso 0.40 1 d PG B 2
H17 H -0.4069 -0.0291 0.6045 0.167 Uiso 0.40 1 calc PR B 2
C18 C -0.5503(7) -0.1056(12) 0.60286(8) 0.224(18) Uiso 0.40 1 d PG B 2
H18A H -0.5802 -0.0584 0.6164 0.336 Uiso 0.40 1 calc PR B 2
H18B H -0.5727 -0.1777 0.6057 0.336 Uiso 0.40 1 calc PR B 2
H18C H -0.5650 -0.0828 0.5837 0.336 Uiso 0.40 1 calc PR B 2
C19 C -0.3980(7) -0.1629(9) 0.59026(12) 0.067(4) Uiso 0.40 1 d PG B 2
H19A H -0.4121 -0.1369 0.5713 0.100 Uiso 0.40 1 calc PR B 2
H19B H -0.4251 -0.2330 0.5927 0.100 Uiso 0.40 1 calc PR B 2
H19C H -0.3310 -0.1672 0.5927 0.100 Uiso 0.40 1 calc PR B 2
C20 C -0.6259(3) -0.0346(3) 0.75196(8) 0.0512(10) Uani 1 1 d G . .
C21 C -0.6602(5) -0.3673(9) 0.58334(14) 0.059(7) Uani 0.54 1 d PG C 1
C22 C -0.7348(7) -0.3191(7) 0.59643(15) 0.140(9) Uani 0.54 1 d PG C 1
H22 H -0.7738 -0.2732 0.5860 0.168 Uiso 0.54 1 calc PR C 1
C23 C -0.7523(7) -0.3379(10) 0.62471(14) 0.201(14) Uani 0.54 1 d PG C 1
H23 H -0.8033 -0.3049 0.6336 0.241 Uiso 0.54 1 calc PR C 1
C24 C -0.6952(8) -0.4050(11) 0.63990(12) 0.22(2) Uani 0.54 1 d PG C 1
C25 C -0.6206(7) -0.4532(11) 0.62681(18) 0.213(16) Uani 0.54 1 d PG C 1
H25 H -0.5816 -0.4991 0.6372 0.256 Uiso 0.54 1 calc PR C 1
C26 C -0.6031(5) -0.4344(11) 0.59853(18) 0.115(6) Uani 0.54 1 d PG C 1
H26 H -0.5521 -0.4673 0.5896 0.138 Uiso 0.54 1 calc PR C 1
C27 C -0.6901(11) -0.4373(14) 0.67214(12) 0.34(3) Uani 0.54 1 d PG C 1
H27 H -0.6294 -0.4746 0.6708 0.410 Uiso 0.54 1 calc PR C 1
C28 C -0.8138(12) -0.4668(18) 0.67394(7) 0.34(3) Uani 0.46 1 d PG C 2
H28A H -0.8295 -0.4974 0.6556 0.511 Uiso 0.46 1 calc PR C 2
H28B H -0.8690 -0.4349 0.6823 0.511 Uiso 0.46 1 calc PR C 2
H28C H -0.7905 -0.5223 0.6864 0.511 Uiso 0.46 1 calc PR C 2
C29 C -0.7062(11) -0.3291(17) 0.68732(14) 0.34(4) Uani 0.46 1 d PG C 2
H29A H -0.6619 -0.2818 0.6782 0.505 Uiso 0.46 1 calc PR C 2
H29B H -0.6740 -0.3728 0.7012 0.505 Uiso 0.46 1 calc PR C 2
H29C H -0.7538 -0.2872 0.6968 0.505 Uiso 0.46 1 calc PR C 2
C30 C -0.8772(2) -0.5202(3) 0.52630(7) 0.0347(7) Uani 1 1 d G . .
C31 C -0.4028(6) -0.1885(5) 0.69632(8) 0.060(3) Uani 0.60 1 d PG B 1
C32 C -0.4291(7) -0.2794(4) 0.68212(11) 0.205(11) Uani 0.60 1 d PG B 1
H32 H -0.4307 -0.3450 0.6917 0.246 Uiso 0.60 1 calc PR B 1
C33 C -0.4530(6) -0.2743(4) 0.65386(11) 0.159(7) Uani 0.60 1 d PG B 1
H33 H -0.4710 -0.3364 0.6442 0.191 Uiso 0.60 1 calc PR B 1
C34 C -0.4506(3) -0.1782(4) 0.63981(8) 0.080(3) Uani 0.60 1 d PG B 1
C35 C -0.4243(5) -0.0873(3) 0.65401(9) 0.201(10) Uani 0.60 1 d PG B 1
H35 H -0.4227 -0.0217 0.6444 0.241 Uiso 0.60 1 calc PR B 1
C36 C -0.4004(7) -0.0924(5) 0.68227(10) 0.184(9) Uani 0.60 1 d PG B 1
H36 H -0.3824 -0.0303 0.6920 0.221 Uiso 0.60 1 calc PR B 1
C37 C -0.4735(4) -0.1697(5) 0.60862(8) 0.082(3) Uani 0.60 1 d PG B 1
H37 H -0.5065 -0.2350 0.6025 0.099 Uiso 0.60 1 calc PR B 1
C38 C -0.5380(6) -0.0735(7) 0.60459(10) 0.110(5) Uani 0.60 1 d PG B 1
H38A H -0.5537 -0.0664 0.5847 0.165 Uiso 0.60 1 calc PR B 1
H38B H -0.5065 -0.0095 0.6110 0.165 Uiso 0.60 1 calc PR B 1
H38C H -0.5945 -0.0838 0.6156 0.165 Uiso 0.60 1 calc PR B 1
C39 C -0.3776(5) -0.1549(8) 0.58911(10) 0.148(8) Uani 0.60 1 d PG B 1
H39A H -0.3945 -0.1497 0.5692 0.222 Uiso 0.60 1 calc PR B 1
H39B H -0.3371 -0.2159 0.5919 0.222 Uiso 0.60 1 calc PR B 1
H39C H -0.3453 -0.0906 0.5949 0.222 Uiso 0.60 1 calc PR B 1
C41 C -0.6623(9) -0.3710(12) 0.58130(19) 0.082(11) Uani 0.46 1 d PG C 2
C42 C -0.7057(11) -0.2883(12) 0.5951(2) 0.124(7) Uani 0.46 1 d PG C 2
H42 H -0.7209 -0.2257 0.5852 0.149 Uiso 0.46 1 calc PR C 2
C43 C -0.7267(10) -0.2970(12) 0.6235(2) 0.198(16) Uani 0.46 1 d PG C 2
H43 H -0.7564 -0.2404 0.6330 0.238 Uiso 0.46 1 calc PR C 2
C44 C -0.7044(8) -0.3885(11) 0.63810(19) 0.19(2) Uani 0.46 1 d PG C 2
C45 C -0.6610(11) -0.4712(11) 0.6243(2) 0.206(15) Uani 0.46 1 d PG C 2
H45 H -0.6457 -0.5338 0.6342 0.247 Uiso 0.46 1 calc PR C 2
C46 C -0.6399(12) -0.4625(12) 0.5959(2) 0.140(9) Uani 0.46 1 d PG C 2
H46 H -0.6102 -0.5191 0.5864 0.168 Uiso 0.46 1 calc PR C 2
C47 C -0.7411(11) -0.3841(14) 0.6701(2) 0.209(18) Uani 0.46 1 d PG C 2
H47 H -0.7881 -0.3291 0.6654 0.251 Uiso 0.46 1 calc PR C 2
C48 C -0.6656(13) -0.3743(17) 0.69030(19) 0.197(12) Uani 0.54 1 d PG C 1
H48A H -0.6290 -0.3182 0.6816 0.295 Uiso 0.54 1 calc PR C 1
H48B H -0.6283 -0.4109 0.7044 0.295 Uiso 0.54 1 calc PR C 1
H48C H -0.7201 -0.3437 0.6993 0.295 Uiso 0.54 1 calc PR C 1
C49 C -0.7422(16) -0.5277(15) 0.6776(3) 0.34(3) Uani 0.54 1 d PG C 1
H49A H -0.7523 -0.5665 0.6601 0.513 Uiso 0.54 1 calc PR C 1
H49B H -0.8019 -0.5073 0.6856 0.513 Uiso 0.54 1 calc PR C 1
H49C H -0.7091 -0.5727 0.6910 0.513 Uiso 0.54 1 calc PR C 1
C51 C -0.0998(3) -0.3061(3) 0.58185(6) 0.0633(12) Uani 1 1 d G A 1
C52 C -0.0159(3) -0.2650(4) 0.59087(8) 0.122(3) Uani 1 1 d G A 1
H52 H 0.0329 -0.2551 0.5778 0.146 Uiso 1 1 calc R A 1
C53 C -0.0037(3) -0.2385(4) 0.61896(9) 0.168(4) Uani 1 1 d G A 1
H53 H 0.0536 -0.2104 0.6251 0.202 Uiso 1 1 calc R A 1
C54 C -0.0752(4) -0.2529(3) 0.63803(6) 0.162(4) Uani 1 1 d G A 1
C55 C -0.1590(3) -0.2940(4) 0.62900(7) 0.176(4) Uani 1 1 d G A 1
H55 H -0.2078 -0.3038 0.6420 0.211 Uiso 1 1 calc R A 1
C56 C -0.1713(2) -0.3205(4) 0.60091(8) 0.127(3) Uani 1 1 d G A 1
H56 H -0.2285 -0.3486 0.5947 0.153 Uiso 1 1 calc R A 1
C57 C -0.0628(6) -0.2114(5) 0.66734(7) 0.151(7) Uani 0.50 1 d PG A 1
H57 H 0.0029 -0.1879 0.6683 0.181 Uiso 0.50 1 calc PR A 1
C58 C -0.0685(7) -0.3135(6) 0.68720(6) 0.202(11) Uani 0.50 1 d PG A 1
H58A H -0.0609 -0.2922 0.7069 0.303 Uiso 0.50 1 calc PR A 1
H58B H -0.0194 -0.3631 0.6821 0.303 Uiso 0.50 1 calc PR A 1
H58C H -0.1286 -0.3477 0.6848 0.303 Uiso 0.50 1 calc PR A 1
C59 C -0.1207(7) -0.1099(5) 0.67168(10) 0.202(11) Uani 0.50 1 d PG A 1
H59A H -0.1119 -0.0839 0.6909 0.304 Uiso 0.50 1 calc PR A 1
H59B H -0.1861 -0.1258 0.6686 0.304 Uiso 0.50 1 calc PR A 1
H59C H -0.1007 -0.0559 0.6583 0.304 Uiso 0.50 1 calc PR A 1
C3 C -0.0146(7) -0.2662(7) 0.68212(8) 0.197(11) Uiso 0.50 1 d PG A 2
C4 C -0.0675(7) -0.1038(5) 0.67319(11) 0.264(15) Uiso 0.50 1 d PG A 2
C1 C 0.0116(6) -0.1932(7) 0.67406(10) 0.20(2) Uiso 0.25 1 d PG A 4
C2 C -0.1188(6) -0.2382(5) 0.67230(6) 0.21(3) Uiso 0.25 1 d PG A 3

loop_
_atom_site_aniso_label
_atom_site_aniso_U_11
_atom_site_aniso_U_22
_atom_site_aniso_U_33
_atom_site_aniso_U_23
_atom_site_aniso_U_13
_atom_site_aniso_U_12
S1 0.0343(5) 0.0305(5) 0.0606(6) -0.0064(4) 0.0012(4) 0.0015(3)
S2 0.0419(5) 0.0393(5) 0.0618(6) 0.0031(4) -0.0030(4) -0.0012(4)
S3 0.0329(5) 0.0319(5) 0.0607(6) 0.0020(4) 0.0023(4) -0.0019(3)
O1 0.0372(14) 0.0304(13) 0.0726(18) -0.0037(12) 0.0007(12) 0.0005(10)
O2 0.0389(14) 0.0294(13) 0.0756(18) -0.0062(12) 0.0061(13) 0.0003(11)
O3 0.0364(14) 0.0330(13) 0.094(2) -0.0012(13) -0.0011(14) 0.0034(11)
O4 0.0431(15) 0.0426(15) 0.083(2) 0.0036(14) -0.0081(14) 0.0023(12)
O5 0.0561(18) 0.0386(16) 0.079(2) -0.0045(13) -0.0056(15) -0.0015(12)
O6 0.0486(16) 0.0415(15) 0.086(2) 0.0059(14) 0.0039(15) -0.0022(13)
O7 0.0354(14) 0.0366(14) 0.081(2) -0.0038(13) 0.0006(13) -0.0010(11)
O8 0.0351(13) 0.0357(13) 0.0699(17) 0.0002(12) 0.0005(12) -0.0056(10)
O9 0.0363(14) 0.0338(14) 0.102(2) 0.0059(14) -0.0093(14) -0.0030(11)
N1 0.0354(17) 0.0291(16) 0.111(3) -0.0007(17) 0.0042(18) 0.0013(13)
N2 0.0349(16) 0.0279(16) 0.083(2) 0.0003(15) 0.0031(16) 0.0004(13)
N3 0.0333(16) 0.0302(16) 0.079(2) -0.0017(15) 0.0020(15) 0.0004(13)
N4 0.044(2) 0.043(2) 0.094(3) 0.0010(18) 0.0030(18) 0.0004(16)
N5 0.044(2) 0.0362(18) 0.089(3) -0.0009(17) 0.0054(17) -0.0010(15)
N6 0.0436(19) 0.0414(19) 0.087(3) -0.0001(17) 0.0035(18) -0.0003(16)
N7 0.0321(16) 0.0259(15) 0.074(2) -0.0001(14) -0.0018(15) -0.0013(12)
N8 0.0318(15) 0.0291(15) 0.064(2) 0.0007(14) 0.0007(14) 0.0005(12)
N9 0.0287(15) 0.0286(16) 0.081(2) -0.0017(15) -0.0004(15) -0.0004(12)
C10 0.0343(18) 0.0326(18) 0.056(2) 0.0020(16) 0.0035(17) -0.0002(15)
C20 0.046(2) 0.049(2) 0.059(3) 0.0066(19) -0.0021(18) 0.001(2)
C21 0.055(13) 0.096(17) 0.027(6) 0.005(7) 0.012(6) -0.012(10)
C22 0.075(11) 0.25(2) 0.100(12) -0.007(13) 0.048(8) 0.012(12)
C23 0.092(12) 0.39(4) 0.117(16) 0.05(2) 0.057(11) -0.010(19)
C24 0.41(5) 0.151(19) 0.091(18) -0.027(14) 0.07(2) -0.14(3)
C25 0.45(5) 0.118(17) 0.073(14) 0.031(12) -0.05(2) -0.06(2)
C26 0.204(17) 0.068(9) 0.074(9) 0.006(7) -0.017(10) 0.008(11)
C27 0.71(9) 0.22(3) 0.10(2) -0.024(19) 0.15(4) -0.11(5)
C28 0.26(3) 0.68(9) 0.082(15) 0.10(3) 0.051(17) -0.22(5)
C29 0.69(10) 0.24(4) 0.08(2) -0.06(2) 0.09(4) -0.16(5)
C30 0.0301(17) 0.0294(17) 0.0444(19) -0.0002(14) 0.0009(15) 0.0013(14)
C31 0.048(4) 0.059(5) 0.072(6) 0.004(4) 0.000(4) -0.002(4)
C32 0.44(3) 0.127(11) 0.052(6) -0.006(7) 0.027(11) -0.113(16)
C33 0.280(19) 0.131(10) 0.066(7) 0.014(7) -0.041(9) -0.113(13)
C34 0.079(6) 0.070(6) 0.092(6) 0.007(5) -0.029(5) -0.021(5)
C35 0.41(3) 0.087(8) 0.104(10) 0.054(8) -0.115(14) -0.052(14)
C36 0.36(2) 0.099(9) 0.089(8) 0.055(7) -0.111(12) -0.104(13)
C37 0.089(6) 0.082(6) 0.075(6) 0.008(5) -0.027(5) -0.021(5)
C38 0.100(8) 0.186(12) 0.045(5) -0.001(6) -0.020(5) 0.058(8)
C39 0.130(13) 0.24(2) 0.077(8) 0.046(9) 0.025(7) 0.014(11)
C41 0.069(19) 0.045(13) 0.13(2) -0.022(12) 0.010(13) -0.011(12)
C42 0.088(13) 0.177(18) 0.107(14) -0.028(13) 0.054(10) -0.006(13)
C43 0.15(2) 0.34(4) 0.106(16) -0.10(2) 0.105(15) -0.08(2)
C44 0.115(19) 0.37(6) 0.08(2) 0.06(2) 0.005(17) -0.06(3)
C45 0.36(4) 0.15(2) 0.11(2) 0.020(17) 0.07(2) 0.01(3)
C46 0.26(3) 0.095(15) 0.064(11) 0.028(9) 0.006(13) -0.038(15)
C47 0.18(2) 0.39(6) 0.062(14) 0.002(19) 0.038(13) -0.11(3)
C48 0.206(19) 0.31(4) 0.071(13) 0.005(16) 0.023(13) -0.09(2)
C49 0.71(8) 0.21(2) 0.110(15) -0.020(15) 0.09(3) -0.23(4)
C51 0.070(3) 0.056(3) 0.064(3) -0.013(2) 0.002(2) 0.004(2)
C52 0.118(5) 0.160(7) 0.088(4) -0.036(4) -0.019(4) -0.031(5)
C53 0.207(10) 0.203(10) 0.094(6) -0.048(6) -0.027(6) -0.057(8)
C54 0.258(13) 0.159(8) 0.067(5) -0.032(5) -0.011(6) 0.012(9)
C55 0.197(10) 0.242(12) 0.087(6) -0.015(7) 0.039(6) 0.049(9)
C56 0.110(5) 0.196(8) 0.077(4) -0.004(5) 0.020(4) 0.014(5)
C57 0.27(2) 0.132(13) 0.049(7) -0.022(8) -0.021(11) 0.020(16)
C58 0.35(3) 0.19(2) 0.065(9) -0.027(11) -0.065(14) 0.06(2)
C59 0.39(3) 0.158(17) 0.062(9) -0.071(10) 0.039(13) 0.033(17)

loop_
_atom_type_symbol
_atom_type_description
_atom_type_scat_dispersion_real
_atom_type_scat_dispersion_imag
_atom_type_scat_source
C C 0.0033 0.0016 'International Tables Vol C Tables 4.2.6.8 and 6.1.1.4'
H H 0.0000 0.0000 'International Tables Vol C Tables 4.2.6.8 and 6.1.1.4'
N N 0.0061 0.0033 'International Tables Vol C Tables 4.2.6.8 and 6.1.1.4'
O O 0.0106 0.0060 'International Tables Vol C Tables 4.2.6.8 and 6.1.1.4'
S S 0.1246 0.1234 'International Tables Vol C Tables 4.2.6.8 and 6.1.1.4'

loop_
_geom_angle_atom_site_label_1
_geom_angle_atom_site_label_2
_geom_angle_atom_site_label_3
_geom_angle
O1 S1 O3 112.57(15)
O1 S1 O2 112.52(15)
O3 S1 O2 112.56(17)
O1 S1 C51 107.31(17)
O3 S1 C51 105.23(18)
O2 S1 C51 106.00(17)
O4 S2 O6 112.57(17)
O4 S2 O5 112.48(16)
O6 S2 O5 111.77(17)
O4 S2 C31 109.4(3)
O6 S2 C31 102.2(3)
O5 S2 C31 107.8(3)
O4 S2 C11 103.81(19)
O6 S2 C11 111.8(4)
O5 S2 C11 103.8(4)
C31 S2 C11 9.7(5)
O7 S3 O9 112.12(16)
O7 S3 O8 112.72(15)
O9 S3 O8 112.53(16)
O7 S3 C41 104.4(5)
O9 S3 C41 105.5(5)
O8 S3 C41 108.9(4)
O7 S3 C21 106.3(4)
O9 S3 C21 106.0(4)
O8 S3 C21 106.51(18)
C41 S3 C21 2.5(5)
N1 C10 N2 119.4(3)
N1 C10 N3 120.1(3)
N2 C10 N3 120.6(3)
C12 C11 C16 120.0
C12 C11 S2 121.6(5)
C16 C11 S2 118.0(5)
C13 C12 C11 120.0
C12 C13 C14 120.0
C13 C14 C15 120.0
C13 C14 C17 123.2
C15 C14 C17 116.8
C16 C15 C14 120.0
C15 C16 C11 120.0
C19 C17 C14 115.0
C19 C17 C18 105.7
C14 C17 C18 106.4
N6 C20 N4 120.6(4)
N6 C20 N5 119.8(4)
N4 C20 N5 119.5(4)
C22 C21 C26 120.0
C22 C21 S3 123.7(6)
C26 C21 S3 116.2(6)
C23 C22 C21 120.0
C22 C23 C24 120.0
C23 C24 C25 120.0
C23 C24 C27 133.4
C25 C24 C27 106.4
C26 C25 C24 120.0
C25 C26 C21 120.0
C48 C27 C49 123.9(14)
C48 C27 C24 121.6(13)
C49 C27 C24 111.5(6)
N7 C30 N9 120.3(3)
N7 C30 N8 120.1(3)
N9 C30 N8 119.6(3)
C32 C31 C36 120.0
C32 C31 S2 117.4(4)
C36 C31 S2 122.5(4)
C31 C32 C33 120.0
C34 C33 C32 120.0
C33 C34 C35 120.0
C33 C34 C37 121.7
C35 C34 C37 118.3
C34 C35 C36 120.0
C35 C36 C31 120.0
C34 C37 C38 107.9
C34 C37 C39 111.4
C38 C37 C39 110.0
C42 C41 C46 120.0
C42 C41 S3 117.8(7)
C46 C41 S3 122.2(7)
C43 C42 C41 120.0
C44 C43 C42 120.0
C45 C44 C43 120.0
C45 C44 C47 128.5
C43 C44 C47 111.4
C44 C45 C46 120.0
C45 C46 C41 120.0
C29 C47 C28 128.9(13)
C29 C47 C44 122.0(11)
C28 C47 C44 108.7(7)
C52 C51 C56 120.0
C52 C51 S1 120.3(2)
C56 C51 S1 119.6(2)
C53 C52 C51 120.0
C52 C53 C54 120.0
C55 C54 C53 120.0
C55 C54 C57 121.5
C53 C54 C57 118.1
C54 C55 C56 120.0
C55 C56 C51 120.0
C54 C57 C59 110.5
C54 C57 C58 104.9
C59 C57 C58 124.3

loop_
_geom_bond_atom_site_label_1
_geom_bond_atom_site_label_2
_geom_bond_distance
S1 O1 1.444(3)
S1 O3 1.447(3)
S1 O2 1.450(3)
S1 C51 1.754(3)
S2 O4 1.446(3)
S2 O6 1.451(3)
S2 O5 1.459(3)
S2 C31 1.748(4)
S2 C11 1.758(6)
S3 O7 1.443(3)
S3 O9 1.444(3)
S3 O8 1.447(2)
S3 C41 1.689(10)
S3 C21 1.771(7)
N1 C10 1.320(5)
N2 C10 1.321(4)
N3 C10 1.321(4)
N4 C20 1.321(5)
N5 C20 1.325(6)
N6 C20 1.311(5)
N7 C30 1.311(4)
N8 C30 1.325(4)
N9 C30 1.318(4)
C11 C12 1.3900
C11 C16 1.3900
C12 C13 1.3900
C13 C14 1.3900
C14 C15 1.3900
C14 C17 1.5647
C15 C16 1.3900
C17 C19 1.2319
C17 C18 1.7555
C21 C22 1.3900
C21 C26 1.3900
C22 C23 1.3900
C23 C24 1.3900
C24 C25 1.3900
C24 C27 1.5900
C25 C26 1.3900
C27 C48 1.229(19)
C27 C49 1.40(3)
C28 C47 1.50(2)
C29 C47 1.188(16)
C31 C32 1.3900
C31 C36 1.3900
C32 C33 1.3900
C33 C34 1.3900
C34 C35 1.3900
C34 C37 1.5247
C35 C36 1.3900
C37 C38 1.5489
C37 C39 1.6833
C41 C42 1.3900
C41 C46 1.3900
C42 C43 1.3900
C43 C44 1.3900
C44 C45 1.3900
C44 C47 1.6158
C45 C46 1.3900
C51 C52 1.3900
C51 C56 1.3900
C52 C53 1.3900
C53 C54 1.3900
C54 C55 1.3900
C54 C57 1.5014
C55 C56 1.3900
C57 C59 1.5508
C57 C58 1.6057
